data_4503884
loop_
_publ_author_name
'Yamamoto, Hiroshi M.'
'Kosaka, Yosuke'
'Maeda, Ryoko'
'Yamaura, Jun-ichi'
'Nakao, Akiko'
'Nakamura, Toshikazu'
'Kato, Reizo'

_publ_section_title
;
 Supramolecular insulating networks sheathing conducting nanowires based
 on organic radical cations.
;
_journal_issue 1
_journal_name_full 'ACS nano'
_journal_page_first 143
_journal_page_last 155
_journal_paper_doi 10.1021/nn700035t
_journal_volume 2
_journal_year 2008
_chemical_formula_moiety '2(C6 H6 Se2), 3(C I2), Cl '
_chemical_formula_sum 'C15 H12 Cl I6 Se4'
_chemical_formula_weight 1304.98
_space_group_IT_number 55
_symmetry_cell_setting orthorhombic
_symmetry_Int_Tables_number 55
_symmetry_space_group_name_Hall '-P 2 2ab'
_symmetry_space_group_name_H-M 'P b a m'
_cell_angle_alpha 90
_cell_angle_beta 90
_cell_angle_gamma 90
_cell_formula_units_Z 4
_cell_length_a 14.322(1)
_cell_length_b 22.811(2)
_cell_length_c 7.9230(7)
_cell_measurement_temperature 293
_cell_volume 2588.4(4)
_computing_data_reduction 'teXsan Ver. 2.0'
_computing_publication_material 'teXsan Ver. 2.0'
_computing_structure_refinement 'teXsan Ver. 2.0'
_computing_structure_solution SHELXS97
_diffrn_measured_fraction_theta_full 1.0038
_diffrn_measured_fraction_theta_max 1.0038
_diffrn_measurement_device_type 'RIGAKU AFC6S'
_diffrn_radiation_type 'Mo K\a'
_diffrn_radiation_wavelength 0.7107
_diffrn_reflns_av_R_equivalents 0.041
_diffrn_reflns_limit_h_max 0
_diffrn_reflns_limit_h_min -23
_diffrn_reflns_limit_k_max 36
_diffrn_reflns_limit_k_min 0
_diffrn_reflns_limit_l_max 12
_diffrn_reflns_limit_l_min 0
_diffrn_reflns_number 6568
_diffrn_reflns_theta_full 34.99
_diffrn_reflns_theta_max 34.99
_exptl_absorpt_coefficient_mu 12.94
_exptl_absorpt_correction_T_max 0.999
_exptl_absorpt_correction_T_min 0.736
_exptl_absorpt_correction_type psi-scan
_exptl_crystal_colour black
_exptl_crystal_density_diffrn 3.348
_exptl_crystal_density_method 'not measured'
_exptl_crystal_description block
_exptl_crystal_F_000 2292.00
_exptl_crystal_size_max 0.200
_exptl_crystal_size_mid 0.200
_exptl_crystal_size_min 0.200
_refine_diff_density_max 3.80
_refine_diff_density_min -4.20
_refine_ls_extinction_method none
_refine_ls_goodness_of_fit_ref 1.468
_refine_ls_hydrogen_treatment noref
_refine_ls_number_parameters 0
_refine_ls_number_reflns 2130
_refine_ls_R_factor_gt 0.0636
_refine_ls_shift/su_max 0.0000
_refine_ls_structure_factor_coef Fsqd
_refine_ls_weighting_details 'w = 1/[\s^2^(Fo^2^) + (0.05000(Max(Fo^2^,0) + 2Fc^2^)/3)^2^]'
_refine_ls_weighting_scheme calc
_refine_ls_wR_factor_ref 0.1580
_reflns_number_gt 2130
_reflns_number_total 6251
_reflns_threshold_expression F^2^>2.0\s(F^2^)
_cod_data_source_file nn700035t-file024.cif
_cod_data_source_block (HMTSF)2Cl.TIE
_cod_original_sg_symbol_H-M 'P b a m      '
_cod_original_formula_sum 'C15 H12 Cl I6 Se4 '
_cod_database_code 4503884

loop_
_symmetry_equiv_pos_as_xyz
x,y,z
-x,-y,z
1/2+x,1/2-y,-z
1/2-x,1/2+y,-z
-x,-y,-z
x,y,-z
1/2-x,1/2+y,z
1/2+x,1/2-y,z

loop_
_atom_site_label
_atom_site_type_symbol
_atom_site_fract_x
_atom_site_fract_y
_atom_site_fract_z
_atom_site_U_iso_or_equiv
_atom_site_adp_type
_atom_site_occupancy
_atom_site_symmetry_multiplicity
_atom_site_calc_flag
_atom_site_refinement_flags
I(1) I -0.06603(6) 0.43460(3) 0.2307(1) 0.05(2) Uani 1.00 1 d .
I(2) I -0.00763(5) 0.26341(3) 0.2315(1) 0.0434(2) Uani 1.00 1 d .
I(3) I 0.20731(5) 0.18958(3) 0.2320(1) 0.0476(2) Uani 1.00 1 d .
Se(1) Se -0.0164(1) 0.09478(9) 0.1822(4) 0.04(4) Uani 0.50 2 d P
Se(2) Se -0.1477(2) -0.01766(9) 0.1811(4) 0.0418(5) Uani 0.50 2 d P
Se(3) Se 0.0275(2) -0.0989(1) 0.3438(4) 0.0409(5) Uani 0.50 2 d P
Se(4) Se 0.1599(2) 0.0137(1) 0.3438(4) 0.04(4) Uani 0.50 2 d P
Cl(1) Cl 0.3624(3) 0.1598(2) 0.5000 0.0446(9) Uani 1.00 2 d S
C(1) C 0.0000 0.5000 0.076(3) 0.052(4) Uani 1.00 2 d S
C(2) C 0.0975(8) 0.2239(5) 0.078(2) 0.0(2) Uani 1.00 1 d .
C(3) C -0.027(2) 0.0136(8) 0.25(1) 0.09(2) Uani 0.50 2 d P
C(4) C -0.136(1) 0.1013(7) 0.110(3) 0.030(4) Uani 0.50 2 d P
C(5) C -0.195(1) 0.0551(8) 0.101(3) 0.0(4) Uani 0.50 2 d P
C(6) C -0.285(1) 0.066(1) 0.0000 0.09(1) Uani 1.00 2 d S
C(7) C -0.283(1) 0.1351(7) 0.0000 0.039(3) Uani 1.00 2 d S
C(8) C -0.182(1) 0.1567(9) 0.0000 0.1(7) Uani 1.00 2 d S
C(9) C 0.042(1) -0.0189(7) 0.266(10) 0.05(1) Uani 0.50 2 d P
C(10) C 0.210(2) -0.062(1) 0.412(3) 0.045(6) Uani 0.50 2 d P
C(11) C 0.155(1) -0.107(1) 0.402(3) 0.0(5) Uani 0.50 2 d P
C(12) C 0.202(1) -0.1618(8) 0.5000 0.077(8) Uani 1.00 2 d S
C(13) C 0.298(2) -0.1387(10) 0.5000 0.061(5) Uani 1.00 2 d S
C(14) C 0.305(1) -0.0726(8) 0.5000 0.1(6) Uani 1.00 2 d S
H(1) H -0.2822 0.0498 -0.1108 0.1099 Uiso 1.00 1 calc .
H(2) H -0.3389 0.0505 0.0560 0.1099 Uiso 1.00 1 calc .
H(3) H -0.3144 0.1493 -0.0979 0.0471 Uiso 1.00 1 calc .
H(4) H -0.3144 0.1493 0.0979 0.0471 Uiso 1.00 1 calc .
H(5) H -0.1746 0.1933 0.0559 0.0934 Uiso 1.00 1 calc .
H(6) H -0.1564 0.1594 -0.1106 0.0934 Uiso 1.00 1 calc .
H(7) H 0.1780 -0.1669 0.6106 0.0929 Uiso 1.00 1 calc .
H(8) H 0.1966 -0.1975 0.4390 0.0929 Uiso 1.00 1 calc .
H(9) H 0.3293 -0.1529 0.5979 0.0727 Uiso 1.00 1 calc .
H(10) H 0.3293 -0.1528 0.4021 0.0727 Uiso 1.00 1 calc .
H(11) H 0.3560 -0.0584 0.4362 0.0889 Uiso 1.00 1 calc .
H(12) H 0.3069 -0.0566 0.6107 0.0889 Uiso 1.00 1 calc .

loop_
_atom_site_aniso_label
_atom_site_aniso_U_11
_atom_site_aniso_U_22
_atom_site_aniso_U_33
_atom_site_aniso_U_12
_atom_site_aniso_U_13
_atom_site_aniso_U_23
I(1) 0.0514(4) 0.0344(3) 0.0620(5) -0.0027(3) 0.0079(4) 0.0072(4)
I(2) 0.0375(3) 0.0377(3) 0.0549(4) 0.0008(2) 0.0046(3) -0.0051(3)
I(3) 0.0364(3) 0.0397(3) 0.0668(6) -0.0012(2) -0.0104(4) 0.0077(4)
Se(1) 0.0263(9) 0.0257(9) 0.066(2) -0.0052(7) -0.0040(9) 0.0046(9)
Se(2) 0.0342(10) 0.0245(9) 0.067(2) -0.0032(7) -0.006(1) 0.0001(9)
Se(3) 0.036(1) 0.0256(9) 0.061(2) 0.0002(8) -0.001(1) -0.0014(9)
Se(4) 0.0311(10) 0.029(1) 0.061(2) -0.0049(7) 0.0009(10) 0.0033(9)
Cl(1) 0.040(2) 0.054(2) 0.040(2) 0.013(2) 0.0000 0.0000
C(1) 0.036(7) 0.054(10) 0.07(1) 0.009(7) 0.0000 0.0000
C(2) 0.037(5) 0.038(5) 0.065(8) -0.008(4) -0.009(5) 0.012(5)
C(3) 0.04(1) 0.03(1) 0.19(6) 0.007(10) -0.04(3) -0.02(3)
C(4) 0.032(8) 0.007(5) 0.05(1) 0.004(5) 0.000(8) 0.003(6)
C(5) 0.006(5) 0.022(7) 0.07(1) 0.005(5) -0.010(7) -0.006(8)
C(6) 0.018(8) 0.04(1) 0.21(3) 0.013(7) 0.0000 0.0000
C(7) 0.028(7) 0.031(7) 0.06(1) 0.001(5) 0.0000 0.0000
C(8) 0.030(9) 0.033(10) 0.17(3) 0.013(7) 0.0000 0.0000
C(9) 0.017(7) 0.020(9) 0.13(4) 0.002(6) 0.00(1) -0.04(2)
C(10) 0.04(1) 0.04(1) 0.05(1) 0.02(1) 0.00(1) -0.01(1)
C(11) 0.023(9) 0.05(1) 0.06(2) 0.014(8) -0.009(9) -0.02(1)
C(12) 0.032(9) 0.020(6) 0.18(3) 0.021(6) 0.0000 0.0000
C(13) 0.05(1) 0.05(1) 0.08(2) 0.006(9) 0.0000 0.0000
C(14) 0.013(6) 0.031(8) 0.18(3) 0.010(6) 0.0000 0.0000

loop_
_atom_type_symbol
_atom_type_description
_atom_type_scat_dispersion_real
_atom_type_scat_dispersion_imag
_atom_type_scat_source
Se Se -0.093 2.226
;International Tables for Crystallography
(1992, Vol. C, Tables 4.2.6.8 and 6.1.1.1)
;
I I -0.474 1.812
;International Tables for Crystallography
(1992, Vol. C, Tables 4.2.6.8 and 6.1.1.1)
;
Cl Cl 0.148 0.159
;International Tables for Crystallography
(1992, Vol. C, Tables 4.2.6.8 and 6.1.1.1)
;
C C 0.003 0.002
;International Tables for Crystallography
(1992, Vol. C, Tables 4.2.6.8 and 6.1.1.1)
;
H H 0.000 0.000
;International Tables for Crystallography
(1992, Vol. C, Table 6.1.1.2)
;

loop_
_geom_angle_atom_site_label_1
_geom_angle_atom_site_label_2
_geom_angle_atom_site_label_3
_geom_angle
_geom_angle_publ_flag
C(3) Se(1) C(4) 95(1) yes
C(3) Se(2) C(5) 95(1) yes
C(9) Se(3) C(11) 93(1) yes
C(9) Se(4) C(10) 94(1) yes
I(2) C(2) I(3) 110.3(6) yes
Se(1) C(3) Se(2) 109(2) yes
Se(1) C(3) C(9) 122(2) yes
Se(2) C(3) C(9) 120(2) yes
Se(1) C(4) C(5) 122(1) yes
Se(1) C(4) C(8) 126(1) yes
C(5) C(4) C(8) 108(1) yes
Se(2) C(5) C(4) 116(1) yes
Se(2) C(5) C(6) 127(1) yes
C(4) C(5) C(6) 115(1) yes
C(5) C(6) C(7) 98(1) yes
C(5) C(6) H(1) 112.2 no
C(5) C(6) H(2) 112.2 no
C(7) C(6) H(1) 112.2 no
C(7) C(6) H(2) 112.2 no
H(1) C(6) H(2) 109.5 no
C(6) C(7) C(8) 109(1) yes
C(6) C(7) H(3) 109.4 no
C(6) C(7) H(4) 109.4 no
C(8) C(7) H(3) 109.4 no
C(8) C(7) H(4) 109.4 no
H(3) C(7) H(4) 109.5 no
C(4) C(8) C(7) 97(1) yes
C(4) C(8) H(5) 112.4 no
C(4) C(8) H(6) 112.4 no
C(7) C(8) H(5) 112.4 no
C(7) C(8) H(6) 112.4 no
H(5) C(8) H(6) 109.5 no
Se(3) C(9) Se(4) 110(2) yes
Se(3) C(9) C(3) 120(2) yes
Se(4) C(9) C(3) 119(2) yes
Se(4) C(10) C(11) 117(1) yes
Se(4) C(10) C(14) 126(1) yes
C(11) C(10) C(14) 115(2) yes
Se(3) C(11) C(10) 121(1) yes
Se(3) C(11) C(12) 126(1) yes
C(10) C(11) C(12) 109(1) yes
C(11) C(12) C(13) 96(1) yes
C(11) C(12) H(7) 112.7 no
C(11) C(12) H(8) 112.7 no
C(13) C(12) H(7) 112.7 no
C(13) C(12) H(8) 112.7 no
H(7) C(12) H(8) 109.5 no
C(12) C(13) C(14) 114(1) yes
C(12) C(13) H(9) 108.2 no
C(12) C(13) H(10) 108.2 no
C(14) C(13) H(9) 108.3 no
C(14) C(13) H(10) 108.3 no
H(9) C(13) H(10) 109.5 no
C(10) C(14) C(13) 96(1) yes
C(10) C(14) H(11) 112.6 no
C(10) C(14) H(12) 112.6 no
C(13) C(14) H(11) 112.6 no
C(13) C(14) H(12) 112.6 no
H(11) C(14) H(12) 109.5 no

loop_
_geom_bond_atom_site_label_1
_geom_bond_atom_site_label_2
_geom_bond_distance
_geom_bond_site_symmetry_2
_geom_bond_publ_flag
I(1) C(1) 2.15(1) . yes
I(2) C(2) 2.14(1) . yes
I(3) C(2) 2.14(1) . yes
Se(1) Se(3) 1.293(4) 2_555 no
Se(1) C(3) 1.94(3) . yes
Se(1) C(4) 1.82(2) . yes
Se(1) C(9) 1.89(3) 2_555 no
Se(2) Se(4) 1.304(4) 2_555 no
Se(2) C(3) 1.95(4) . yes
Se(2) C(5) 1.90(2) . yes
Se(2) C(9) 1.85(3) 2_555 no
Se(3) Se(3) 2.476(6) 6_556 no
Se(3) C(3) 2.08(4) 2_555 no
Se(3) C(9) 1.94(3) . yes
Se(3) C(11) 1.90(2) . yes
Se(4) Se(4) 2.475(6) 6_556 no
Se(4) C(3) 2.13(4) 2_555 no
Se(4) C(9) 1.95(3) . yes
Se(4) C(10) 1.94(3) . yes
C(1) C(1) 1.20(4) 5_565 no
C(2) C(2) 1.23(3) 6_555 no
C(3) C(3) 0.99(4) 2_555 no
C(3) C(9) 1.24(3) . yes
C(3) C(9) 0.27(6) 2_555 no
C(4) C(4) 1.74(4) 6_555 no
C(4) C(5) 1.35(2) . yes
C(4) C(8) 1.67(3) . yes
C(5) C(5) 1.60(5) 6_555 no
C(5) C(6) 1.54(2) . yes
C(5) H(1) 1.256 6_555 no
C(6) C(7) 1.59(3) . yes
C(6) H(1) 0.950 . no
C(6) H(1) 0.950 6_555 no
C(6) H(2) 0.950 . no
C(6) H(2) 0.950 6_555 no
C(7) C(8) 1.54(3) . yes
C(7) H(3) 0.950 . no
C(7) H(4) 0.950 . no
C(8) H(5) 0.950 . no
C(8) H(5) 0.950 6_555 no
C(8) H(6) 0.950 . no
C(8) H(6) 0.950 6_555 no
C(9) C(9) 1.48(4) 2_555 no
C(10) C(10) 1.39(5) 6_556 no
C(10) C(11) 1.30(4) . yes
C(10) C(14) 1.54(3) . yes
C(11) C(11) 1.55(5) 6_556 no
C(11) C(12) 1.62(3) . yes
C(12) C(13) 1.48(3) . yes
C(12) H(7) 0.950 . no
C(12) H(7) 0.950 6_556 no
C(12) H(8) 0.950 . no
C(12) H(8) 0.950 6_556 no
C(13) C(14) 1.51(3) . yes
C(13) H(9) 0.950 . no
C(13) H(10) 0.950 . no
C(14) H(11) 0.950 . no
C(14) H(11) 0.950 6_556 no
C(14) H(12) 0.950 . no
C(14) H(12) 0.950 6_556 no

loop_
_geom_contact_atom_site_label_1
_geom_contact_atom_site_label_2
_geom_contact_distance
_geom_contact_site_symmetry_2
I(1) Cl(1) 3.200(4) 3_456
I(1) I(1) 3.533(2) 2_565
I(2) Cl(1) 3.326(4) 3_456
C(1) C(6) 3.47(2) 3_555
C(1) C(6) 3.47(2) 4_455
C(6) C(10) 3.44(3) 5_555
C(8) C(11) 3.41(3) 5_555

loop_
_geom_torsion_atom_site_label_1
_geom_torsion_atom_site_label_2
_geom_torsion_atom_site_label_3
_geom_torsion_atom_site_label_4
_geom_torsion
_geom_torsion_site_symmetry_3
_geom_torsion_site_symmetry_4
_geom_torsion_publ_flag
I(1) C(1) C(1) I(1) 0.0 5_565 6_555 yes
I(1) C(1) C(1) I(1) 180.0 5_565 5_565 yes
I(2) C(2) C(2) I(2) 0.0 6_555 6_555 yes
I(2) C(2) C(2) I(3) 175.6(8) 6_555 6_555 yes
I(3) C(2) C(2) I(3) 0.0 6_555 6_555 yes
Se(1) C(3) Se(2) C(5) -6(4) . . yes
Se(1) C(3) C(9) Se(3) 177(4) . . yes
Se(1) C(3) C(9) Se(4) 34(10) . . yes
Se(1) C(4) C(5) Se(2) 3(2) . . yes
Se(1) C(4) C(5) C(6) -166(1) . . yes
Se(1) C(4) C(8) C(7) -175(1) . . yes
Se(2) C(3) Se(1) C(4) 7(4) . . yes
Se(2) C(3) C(9) Se(3) -34(10) . . yes
Se(2) C(3) C(9) Se(4) -178(4) . . yes
Se(2) C(5) C(4) C(8) 168(1) . . yes
Se(2) C(5) C(6) C(7) 173(1) . . yes
Se(3) C(11) C(10) Se(4) -5(3) . . yes
Se(3) C(11) C(10) C(14) 166(1) . . yes
Se(3) C(11) C(12) C(13) 179(1) . . yes
Se(4) C(9) Se(3) C(11) -15(2) . . yes
Se(4) C(10) C(11) C(12) -168(1) . . yes
Se(4) C(10) C(14) C(13) -175(1) . . yes
C(3) Se(1) C(4) C(5) -7(3) . . yes
C(3) Se(1) C(4) C(8) -169(3) . . yes
C(3) Se(2) C(5) C(4) 2(3) . . yes
C(3) Se(2) C(5) C(6) 170(3) . . yes
C(3) C(9) Se(3) C(11) -161(7) . . yes
C(3) C(9) Se(4) C(10) 159(7) . . yes
C(4) Se(1) C(3) C(9) 157(8) . . yes
C(4) C(5) C(6) C(7) -17(1) . . yes
C(4) C(8) C(7) C(6) -31.8(8) . . yes
C(5) Se(2) C(3) C(9) -157(7) . . yes
C(5) C(4) C(8) C(7) 20(1) . . yes
C(5) C(6) C(7) C(8) 31.6(9) . . yes
C(6) C(5) C(4) C(8) -1(2) . . yes
C(9) Se(3) C(11) C(10) 13(3) . . yes
C(9) Se(3) C(11) C(12) 172(2) . . yes
C(9) Se(4) C(10) C(11) -5(2) . . yes
C(9) Se(4) C(10) C(14) -176(2) . . yes
C(10) C(11) C(12) C(13) -18(2) . . yes
C(10) C(14) C(13) C(12) -27(1) . . yes
C(11) C(10) C(14) C(13) 12(2) . . yes
C(11) C(12) C(13) C(14) 28(1) . . yes
C(12) C(11) C(10) C(14) 3(2) . . yes
